data_4304419
loop_
_publ_author_name
'Jamin L. Krinsky'
'Laura L. Anderson'
'John Arnold'
'Robert G. Bergman'

_publ_section_title
;
Oxygen-Centered Hexatantalum Tetradecaimido Cluster Complexes
;
_journal_name_full 'Inorganic Chemistry'
_journal_page_first 1053
_journal_page_last 1066
_journal_paper_doi 10.1021/ic701920v
_journal_volume 47
_journal_year 2008
_chemical_formula_moiety 'C90 H75 O5 Si5 Ta, C6 H6'
_chemical_formula_sum 'C96 H81 O5 Si5 Ta'
_chemical_formula_weight 1636.01
_space_group_IT_number 9
_symmetry_cell_setting monoclinic
_symmetry_Int_Tables_number 9
_symmetry_space_group_name_Hall 'C -2yc'
_symmetry_space_group_name_H-M 'C 1 c 1'
_atom_sites_solution_hydrogens geom
_atom_sites_solution_primary direct
_atom_sites_solution_secondary difmap
_audit_creation_method SHELXL-97
_cell_angle_alpha 90.00
_cell_angle_beta 107.564(3)
_cell_angle_gamma 90.00
_cell_formula_units_Z 4
_cell_length_a 22.873(3)
_cell_length_b 13.937(2)
_cell_length_c 26.999(4)
_cell_measurement_reflns_used 2046
_cell_measurement_temperature 165(2)
_cell_measurement_theta_max 18.84
_cell_measurement_theta_min 2.53
_cell_volume 8206(2)
_computing_cell_refinement 'Bruker SAINT v7.07B'
_computing_data_collection 'Bruker SMART v5.631'
_computing_data_reduction 'Bruker SAINT v7.07B'
_computing_structure_refinement 'SHELXL-97 (Sheldrick, 1997)'
_computing_structure_solution 'SHELXS-97 (Sheldrick, 1990)'
_diffrn_ambient_temperature 165(2)
_diffrn_measured_fraction_theta_full 0.989
_diffrn_measured_fraction_theta_max 0.989
_diffrn_measurement_device_type 'Bruker APEX'
_diffrn_measurement_method '\w scans'
_diffrn_radiation_monochromator graphite
_diffrn_radiation_type MoK\a
_diffrn_radiation_wavelength 0.71073
_diffrn_reflns_av_R_equivalents 0.0651
_diffrn_reflns_av_sigmaI/netI 0.1128
_diffrn_reflns_limit_h_max 28
_diffrn_reflns_limit_h_min -26
_diffrn_reflns_limit_k_max 17
_diffrn_reflns_limit_k_min -16
_diffrn_reflns_limit_l_max 33
_diffrn_reflns_limit_l_min -22
_diffrn_reflns_number 23045
_diffrn_reflns_theta_full 26.38
_diffrn_reflns_theta_max 26.38
_diffrn_reflns_theta_min 1.58
_diffrn_source 'fine-focus sealed tube'
_diffrn_standards_decay_% 0
_diffrn_standards_interval_count 0
_diffrn_standards_interval_time 0
_diffrn_standards_number 0
_exptl_absorpt_coefficient_mu 1.466
_exptl_absorpt_correction_T_max 0.7993
_exptl_absorpt_correction_T_min 0.7387
_exptl_absorpt_correction_type empirical
_exptl_absorpt_process_details 'Blessing, 1995'
_exptl_crystal_colour colorless
_exptl_crystal_density_diffrn 1.324
_exptl_crystal_density_method 'not measured'
_exptl_crystal_description block
_exptl_crystal_F_000 3360
_exptl_crystal_size_max 0.22
_exptl_crystal_size_mid 0.19
_exptl_crystal_size_min 0.16
_refine_diff_density_max 1.660
_refine_diff_density_min -0.743
_refine_diff_density_rms 0.128
_refine_ls_abs_structure_details 'Flack H D (1983), Acta Cryst. A39, 876-881'
_refine_ls_abs_structure_Flack 0.132(8)
_refine_ls_extinction_method none
_refine_ls_goodness_of_fit_ref 0.912
_refine_ls_hydrogen_treatment constr
_refine_ls_matrix_type full
_refine_ls_number_parameters 965
_refine_ls_number_reflns 11758
_refine_ls_number_restraints 2
_refine_ls_restrained_S_all 0.912
_refine_ls_R_factor_all 0.0616
_refine_ls_R_factor_gt 0.0461
_refine_ls_shift/su_max 0.001
_refine_ls_shift/su_mean 0.000
_refine_ls_structure_factor_coef Fsqd
_refine_ls_weighting_details 'calc w=1/[\s^2^(Fo^2^)+(0.0300P)^2^+0.0000P] where P=(Fo^2^+2Fc^2^)/3'
_refine_ls_weighting_scheme calc
_refine_ls_wR_factor_gt 0.0941
_refine_ls_wR_factor_ref 0.0998
_reflns_number_gt 9832
_reflns_number_total 11758
_reflns_threshold_expression >2sigma(I)
_cod_data_source_file ic701920v-file006.cif
_cod_data_source_block compound_12
_cod_original_sg_symbol_H-M 'C c'
_cod_database_code 4304419

loop_
_symmetry_equiv_pos_as_xyz
'x, y, z'
'x, -y, z+1/2'
'x+1/2, y+1/2, z'
'x+1/2, -y+1/2, z+1/2'

loop_
_atom_site_label
_atom_site_type_symbol
_atom_site_fract_x
_atom_site_fract_y
_atom_site_fract_z
_atom_site_U_iso_or_equiv
_atom_site_adp_type
_atom_site_occupancy
_atom_site_symmetry_multiplicity
_atom_site_calc_flag
_atom_site_refinement_flags
_atom_site_disorder_assembly
_atom_site_disorder_group
Ta1 Ta 0.481544(13) 0.211883(18) 0.339617(13) 0.01788(7) Uani 1 1 d . . .
Si1 Si 0.57038(10) 0.25196(17) 0.47156(8) 0.0261(4) Uani 1 1 d . . .
Si2 Si 0.39029(10) 0.16940(16) 0.20970(8) 0.0250(5) Uani 1 1 d . . .
Si3 Si 0.37787(10) 0.06635(16) 0.37733(9) 0.0245(5) Uani 1 1 d . . .
Si4 Si 0.60536(10) 0.10595(16) 0.30993(9) 0.0234(5) Uani 1 1 d . . .
Si5 Si 0.45222(9) 0.45766(14) 0.31463(8) 0.0246(5) Uani 1 1 d . . .
O1 O 0.5279(3) 0.2360(4) 0.4119(3) 0.0284(14) Uani 1 1 d . . .
O2 O 0.4336(3) 0.1890(5) 0.2692(3) 0.0305(15) Uani 1 1 d . . .
O3 O 0.4337(2) 0.1225(4) 0.3628(2) 0.0291(13) Uani 1 1 d . . .
O4 O 0.5527(2) 0.1675(4) 0.3255(2) 0.0276(12) Uani 1 1 d . . .
O5 O 0.4611(2) 0.3433(3) 0.3303(2) 0.0257(12) Uani 1 1 d . . .
C10 C 0.6294(3) 0.3461(5) 0.4742(3) 0.0250(17) Uani 1 1 d . . .
C11 C 0.6172(4) 0.4236(6) 0.4404(4) 0.040(2) Uani 1 1 d . . .
H11A H 0.5786 0.4277 0.4143 0.048 Uiso 1 1 calc R . .
C12 C 0.6601(5) 0.4944(6) 0.4439(4) 0.052(3) Uani 1 1 d . . .
H12A H 0.6511 0.5455 0.4195 0.063 Uiso 1 1 calc R . .
C13 C 0.7156(5) 0.4933(7) 0.4820(4) 0.045(3) Uani 1 1 d . . .
H13A H 0.7442 0.5438 0.4846 0.054 Uiso 1 1 calc R . .
C14 C 0.7291(4) 0.4178(7) 0.5164(4) 0.045(2) Uani 1 1 d . . .
H14A H 0.7677 0.4155 0.5425 0.054 Uiso 1 1 calc R . .
C15 C 0.6864(4) 0.3444(7) 0.5130(3) 0.040(2) Uani 1 1 d . . .
H15A H 0.6961 0.2929 0.5372 0.048 Uiso 1 1 calc R . .
C20 C 0.5227(6) 0.2894(6) 0.5132(4) 0.040(3) Uani 1 1 d . . .
C21 C 0.5442(4) 0.3569(6) 0.5534(3) 0.043(2) Uani 1 1 d . . .
H21A H 0.5827 0.3869 0.5579 0.052 Uiso 1 1 calc R . .
C22 C 0.5108(7) 0.3810(9) 0.5865(4) 0.057(4) Uani 1 1 d . . .
H22A H 0.5277 0.4228 0.6150 0.068 Uiso 1 1 calc R . .
C23 C 0.4538(7) 0.3443(8) 0.5780(5) 0.072(4) Uani 1 1 d . . .
H23A H 0.4301 0.3636 0.5997 0.086 Uiso 1 1 calc R . .
C24 C 0.4290(5) 0.2783(7) 0.5378(5) 0.062(3) Uani 1 1 d . . .
H24A H 0.3891 0.2523 0.5321 0.075 Uiso 1 1 calc R . .
C25 C 0.4651(4) 0.2526(7) 0.5069(4) 0.040(2) Uani 1 1 d . . .
H25A H 0.4492 0.2071 0.4800 0.048 Uiso 1 1 calc R . .
C30 C 0.6127(4) 0.1391(6) 0.5007(3) 0.0332(19) Uani 1 1 d . . .
C31 C 0.6170(4) 0.1139(7) 0.5510(4) 0.053(3) Uani 1 1 d . . .
H31A H 0.5953 0.1505 0.5694 0.063 Uiso 1 1 calc R . .
C32 C 0.6520(5) 0.0372(8) 0.5756(5) 0.072(3) Uani 1 1 d . . .
H32A H 0.6539 0.0208 0.6102 0.086 Uiso 1 1 calc R . .
C33 C 0.6838(5) -0.0147(7) 0.5496(4) 0.058(3) Uani 1 1 d . . .
H33A H 0.7078 -0.0681 0.5658 0.070 Uiso 1 1 calc R . .
C34 C 0.6812(6) 0.0102(8) 0.5003(4) 0.076(4) Uani 1 1 d . . .
H34A H 0.7037 -0.0254 0.4821 0.091 Uiso 1 1 calc R . .
C35 C 0.6452(5) 0.0885(7) 0.4761(4) 0.060(3) Uani 1 1 d . . .
H35A H 0.6438 0.1057 0.4418 0.073 Uiso 1 1 calc R . .
C40 C 0.4101(4) 0.2562(6) 0.1647(3) 0.030(2) Uani 1 1 d . . .
C41 C 0.4684(5) 0.2932(6) 0.1764(5) 0.038(3) Uani 1 1 d . . .
H41A H 0.4985 0.2739 0.2075 0.045 Uiso 1 1 calc R . .
C42 C 0.4843(5) 0.3595(7) 0.1428(4) 0.050(2) Uani 1 1 d . . .
H42A H 0.5249 0.3837 0.1509 0.060 Uiso 1 1 calc R . .
C43 C 0.4412(7) 0.3878(8) 0.0994(5) 0.056(4) Uani 1 1 d . . .
H43A H 0.4519 0.4327 0.0771 0.067 Uiso 1 1 calc R . .
C44 C 0.3813(5) 0.3533(7) 0.0859(4) 0.060(3) Uani 1 1 d . . .
H44A H 0.3514 0.3738 0.0550 0.072 Uiso 1 1 calc R . .
C45 C 0.3665(5) 0.2877(6) 0.1194(3) 0.046(2) Uani 1 1 d . . .
H45A H 0.3257 0.2639 0.1111 0.055 Uiso 1 1 calc R . .
C50 C 0.3090(4) 0.1915(5) 0.2060(3) 0.0308(19) Uani 1 1 d . . .
C51 C 0.2944(4) 0.2562(6) 0.2405(4) 0.044(2) Uani 1 1 d . . .
H51A H 0.3267 0.2854 0.2670 0.053 Uiso 1 1 calc R . .
C52 C 0.2338(5) 0.2787(7) 0.2368(5) 0.060(3) Uani 1 1 d . . .
H52A H 0.2245 0.3187 0.2619 0.072 Uiso 1 1 calc R . .
C53 C 0.1873(5) 0.2413(10) 0.1955(6) 0.075(4) Uani 1 1 d . . .
H53A H 0.1461 0.2608 0.1904 0.090 Uiso 1 1 calc R . .
C54 C 0.2002(5) 0.1768(10) 0.1622(4) 0.067(3) Uani 1 1 d . . .
H54A H 0.1677 0.1497 0.1351 0.081 Uiso 1 1 calc R . .
C55 C 0.2604(4) 0.1502(7) 0.1674(4) 0.048(2) Uani 1 1 d . . .
H55A H 0.2685 0.1037 0.1446 0.058 Uiso 1 1 calc R . .
C60 C 0.4049(3) 0.0447(5) 0.1911(3) 0.0290(18) Uani 1 1 d . . .
C61 C 0.4213(4) -0.0286(6) 0.2276(4) 0.040(2) Uani 1 1 d . . .
H61A H 0.4229 -0.0158 0.2625 0.048 Uiso 1 1 calc R . .
C62 C 0.4355(5) -0.1202(7) 0.2144(4) 0.061(3) Uani 1 1 d . . .
H62A H 0.4458 -0.1694 0.2399 0.073 Uiso 1 1 calc R . .
C63 C 0.4346(6) -0.1387(7) 0.1645(5) 0.066(3) Uani 1 1 d . . .
H63A H 0.4452 -0.2007 0.1553 0.079 Uiso 1 1 calc R . .
C64 C 0.4184(5) -0.0678(8) 0.1275(4) 0.064(3) Uani 1 1 d . . .
H64A H 0.4170 -0.0819 0.0928 0.076 Uiso 1 1 calc R . .
C65 C 0.4041(4) 0.0236(6) 0.1398(3) 0.043(2) Uani 1 1 d . . .
H65A H 0.3938 0.0721 0.1139 0.052 Uiso 1 1 calc R . .
C70 C 0.4123(3) -0.0013(5) 0.4391(3) 0.0250(17) Uani 1 1 d . . .
C71 C 0.3740(4) -0.0478(6) 0.4627(3) 0.037(2) Uani 1 1 d . . .
H71A H 0.3310 -0.0378 0.4498 0.045 Uiso 1 1 calc R . .
C72 C 0.3970(4) -0.1081(6) 0.5044(3) 0.040(2) Uani 1 1 d . . .
H72A H 0.3698 -0.1389 0.5199 0.048 Uiso 1 1 calc R . .
C73 C 0.4588(5) -0.1240(6) 0.5237(3) 0.046(2) Uani 1 1 d . . .
H73A H 0.4744 -0.1664 0.5522 0.055 Uiso 1 1 calc R . .
C74 C 0.4979(4) -0.0787(7) 0.5018(4) 0.047(2) Uani 1 1 d . . .
H74A H 0.5407 -0.0899 0.5149 0.057 Uiso 1 1 calc R . .
C75 C 0.4747(4) -0.0159(6) 0.4602(3) 0.037(2) Uani 1 1 d . . .
H75A H 0.5023 0.0173 0.4461 0.045 Uiso 1 1 calc R . .
C80 C 0.3394(4) -0.0243(6) 0.3277(3) 0.0289(18) Uani 1 1 d . . .
C81 C 0.2908(4) -0.0016(6) 0.2844(3) 0.0328(19) Uani 1 1 d . . .
H81A H 0.2754 0.0621 0.2797 0.039 Uiso 1 1 calc R . .
C82 C 0.2647(4) -0.0718(7) 0.2476(4) 0.049(2) Uani 1 1 d . . .
H82A H 0.2314 -0.0549 0.2181 0.059 Uiso 1 1 calc R . .
C83 C 0.2854(4) -0.1646(7) 0.2528(3) 0.043(2) Uani 1 1 d . . .
H83A H 0.2671 -0.2114 0.2272 0.051 Uiso 1 1 calc R . .
C84 C 0.3344(4) -0.1888(6) 0.2966(4) 0.046(2) Uani 1 1 d . . .
H84A H 0.3501 -0.2523 0.3012 0.055 Uiso 1 1 calc R . .
C85 C 0.3595(4) -0.1186(6) 0.3332(3) 0.039(2) Uani 1 1 d . . .
H85A H 0.3918 -0.1359 0.3633 0.047 Uiso 1 1 calc R . .
C90 C 0.3222(4) 0.1593(6) 0.3843(3) 0.0310(19) Uani 1 1 d . . .
C91 C 0.3391(4) 0.2553(7) 0.3902(4) 0.045(2) Uani 1 1 d . . .
H91A H 0.3789 0.2727 0.3892 0.054 Uiso 1 1 calc R . .
C92 C 0.3003(5) 0.3274(7) 0.3975(4) 0.055(3) Uani 1 1 d . . .
H92A H 0.3130 0.3926 0.4007 0.065 Uiso 1 1 calc R . .
C93 C 0.2431(5) 0.3019(7) 0.4000(4) 0.058(3) Uani 1 1 d . . .
H93A H 0.2159 0.3493 0.4055 0.070 Uiso 1 1 calc R . .
C94 C 0.2258(5) 0.2075(8) 0.3944(5) 0.064(3) Uani 1 1 d . . .
H94A H 0.1867 0.1898 0.3969 0.077 Uiso 1 1 calc R . .
C95 C 0.2637(4) 0.1376(7) 0.3853(4) 0.046(2) Uani 1 1 d . . .
H95A H 0.2494 0.0733 0.3795 0.055 Uiso 1 1 calc R . .
C100 C 0.5921(4) -0.0231(6) 0.3197(3) 0.0333(19) Uani 1 1 d . . .
C101 C 0.6128(4) -0.0953(6) 0.2939(3) 0.036(2) Uani 1 1 d . . .
H10A H 0.6340 -0.0778 0.2699 0.044 Uiso 1 1 calc R . .
C102 C 0.6041(4) -0.1922(6) 0.3016(4) 0.048(2) Uani 1 1 d . . .
H10B H 0.6196 -0.2398 0.2836 0.058 Uiso 1 1 calc R . .
C103 C 0.5724(4) -0.2180(7) 0.3356(5) 0.057(3) Uani 1 1 d . . .
H10C H 0.5646 -0.2837 0.3403 0.068 Uiso 1 1 calc R . .
C104 C 0.5521(5) -0.1485(7) 0.3628(4) 0.060(3) Uani 1 1 d . . .
H10D H 0.5314 -0.1662 0.3870 0.072 Uiso 1 1 calc R . .
C105 C 0.5622(4) -0.0524(6) 0.3544(4) 0.049(2) Uani 1 1 d . . .
H10E H 0.5480 -0.0051 0.3734 0.059 Uiso 1 1 calc R . .
C110 C 0.6025(3) 0.1299(5) 0.2417(3) 0.0240(16) Uani 1 1 d . . .
C111 C 0.6351(4) 0.2057(6) 0.2294(3) 0.0329(18) Uani 1 1 d . . .
H11B H 0.6595 0.2450 0.2565 0.039 Uiso 1 1 calc R . .
C112 C 0.6332(4) 0.2252(6) 0.1791(4) 0.042(2) Uani 1 1 d . . .
H11C H 0.6558 0.2776 0.1717 0.050 Uiso 1 1 calc R . .
C113 C 0.5971(4) 0.1665(7) 0.1384(3) 0.044(2) Uani 1 1 d . . .
H11D H 0.5957 0.1786 0.1034 0.053 Uiso 1 1 calc R . .
C114 C 0.5645(4) 0.0929(7) 0.1497(3) 0.045(2) Uani 1 1 d . . .
H11E H 0.5404 0.0538 0.1223 0.053 Uiso 1 1 calc R . .
C115 C 0.5656(4) 0.0735(6) 0.2000(3) 0.0327(19) Uani 1 1 d . . .
H11F H 0.5416 0.0224 0.2068 0.039 Uiso 1 1 calc R . .
C120 C 0.6802(3) 0.1460(5) 0.3543(3) 0.0295(18) Uani 1 1 d . . .
C121 C 0.6903(4) 0.2403(6) 0.3727(4) 0.041(2) Uani 1 1 d . . .
H12B H 0.6574 0.2848 0.3626 0.049 Uiso 1 1 calc R . .
C122 C 0.7460(4) 0.2712(6) 0.4049(4) 0.047(3) Uani 1 1 d . . .
H12C H 0.7510 0.3354 0.4172 0.057 Uiso 1 1 calc R . .
C123 C 0.7933(4) 0.2086(7) 0.4187(3) 0.042(2) Uani 1 1 d . . .
H12D H 0.8320 0.2296 0.4405 0.051 Uiso 1 1 calc R . .
C124 C 0.7866(4) 0.1154(6) 0.4018(4) 0.047(2) Uani 1 1 d . . .
H12E H 0.8203 0.0724 0.4120 0.057 Uiso 1 1 calc R . .
C125 C 0.7302(4) 0.0842(6) 0.3698(3) 0.038(2) Uani 1 1 d . . .
H12F H 0.7257 0.0195 0.3582 0.046 Uiso 1 1 calc R . .
C130 C 0.4570(3) 0.5260(6) 0.3755(3) 0.0238(18) Uani 1 1 d . . .
C131 C 0.4541(4) 0.4772(6) 0.4200(3) 0.030(2) Uani 1 1 d . . .
H13B H 0.4527 0.4091 0.4201 0.037 Uiso 1 1 calc R . .
C132 C 0.4533(4) 0.5287(6) 0.4644(3) 0.038(2) Uani 1 1 d . . .
H13C H 0.4499 0.4952 0.4940 0.046 Uiso 1 1 calc R . .
C133 C 0.4573(4) 0.6256(6) 0.4655(3) 0.037(2) Uani 1 1 d . . .
H13D H 0.4579 0.6597 0.4961 0.044 Uiso 1 1 calc R . .
C134 C 0.4604(4) 0.6749(6) 0.4217(3) 0.034(2) Uani 1 1 d . . .
H13E H 0.4630 0.7430 0.4225 0.041 Uiso 1 1 calc R . .
C135 C 0.4598(3) 0.6260(6) 0.3770(3) 0.0305(18) Uani 1 1 d . . .
H13F H 0.4612 0.6607 0.3471 0.037 Uiso 1 1 calc R . .
C140 C 0.5142(4) 0.4933(5) 0.2860(3) 0.0239(19) Uani 1 1 d . . .
C141 C 0.5082(4) 0.5693(6) 0.2519(3) 0.038(2) Uani 1 1 d . . .
H14B H 0.4710 0.6048 0.2423 0.046 Uiso 1 1 calc R . .
C142 C 0.5543(5) 0.5956(7) 0.2314(4) 0.045(2) Uani 1 1 d . . .
H14C H 0.5486 0.6479 0.2079 0.054 Uiso 1 1 calc R . .
C143 C 0.6078(5) 0.5459(7) 0.2452(4) 0.050(3) Uani 1 1 d . . .
H14D H 0.6403 0.5649 0.2323 0.060 Uiso 1 1 calc R . .
C144 C 0.6151(4) 0.4672(7) 0.2780(4) 0.053(3) Uani 1 1 d . . .
H14E H 0.6518 0.4307 0.2862 0.064 Uiso 1 1 calc R . .
C145 C 0.5693(4) 0.4421(6) 0.2986(4) 0.042(2) Uani 1 1 d . . .
H14F H 0.5751 0.3892 0.3218 0.050 Uiso 1 1 calc R . .
C150 C 0.3757(4) 0.4846(5) 0.2667(3) 0.0308(18) Uani 1 1 d . . .
C151 C 0.3294(4) 0.5239(6) 0.2845(4) 0.039(2) Uani 1 1 d . . .
H15B H 0.3362 0.5311 0.3208 0.047 Uiso 1 1 calc R . .
C152 C 0.2743(4) 0.5524(7) 0.2504(4) 0.054(3) Uani 1 1 d . . .
H15C H 0.2431 0.5788 0.2630 0.065 Uiso 1 1 calc R . .
C153 C 0.2650(5) 0.5422(9) 0.1981(5) 0.069(4) Uani 1 1 d . . .
H15D H 0.2274 0.5627 0.1743 0.083 Uiso 1 1 calc R . .
C154 C 0.3094(5) 0.5026(8) 0.1795(4) 0.068(3) Uani 1 1 d . . .
H15E H 0.3022 0.4947 0.1432 0.082 Uiso 1 1 calc R . .
C155 C 0.3650(4) 0.4743(6) 0.2143(3) 0.044(2) Uani 1 1 d . . .
H15F H 0.3958 0.4474 0.2016 0.052 Uiso 1 1 calc R . .
C160 C 0.7443(11) 0.7004(14) 0.5732(9) 0.128(7) Uani 1 1 d . . .
H16A H 0.7841 0.7272 0.5803 0.154 Uiso 1 1 calc R . .
C161 C 0.7326(8) 0.6304(12) 0.6026(5) 0.087(4) Uani 1 1 d . . .
H16B H 0.7651 0.6067 0.6309 0.105 Uiso 1 1 calc R . .
C162 C 0.6781(9) 0.5933(11) 0.5938(6) 0.091(4) Uani 1 1 d . . .
H16C H 0.6722 0.5432 0.6156 0.109 Uiso 1 1 calc R . .
C163 C 0.6298(9) 0.6243(17) 0.5545(8) 0.135(8) Uani 1 1 d . . .
H16D H 0.5902 0.5986 0.5502 0.162 Uiso 1 1 calc R . .
C164 C 0.6377(15) 0.6901(15) 0.5221(9) 0.161(12) Uani 1 1 d . . .
H16E H 0.6046 0.7080 0.4928 0.193 Uiso 1 1 calc R . .
C165 C 0.6946(17) 0.7332(11) 0.5310(9) 0.162(13) Uani 1 1 d . . .
H16F H 0.7002 0.7838 0.5093 0.194 Uiso 1 1 calc R . .

loop_
_atom_site_aniso_label
_atom_site_aniso_U_11
_atom_site_aniso_U_22
_atom_site_aniso_U_33
_atom_site_aniso_U_23
_atom_site_aniso_U_13
_atom_site_aniso_U_12
Ta1 0.01897(12) 0.01857(12) 0.01596(12) 0.00004(19) 0.00504(9) -0.00080(19)
Si1 0.0295(12) 0.0273(12) 0.0176(12) -0.0014(9) 0.0015(10) -0.0029(9)
Si2 0.0254(12) 0.0281(14) 0.0191(12) -0.0006(9) 0.0031(10) -0.0039(9)
Si3 0.0256(12) 0.0237(13) 0.0246(13) 0.0017(10) 0.0082(10) -0.0053(9)
Si4 0.0212(12) 0.0254(13) 0.0234(12) -0.0029(10) 0.0065(10) 0.0015(9)
Si5 0.0263(11) 0.0220(11) 0.0238(12) 0.0005(9) 0.0049(9) 0.0029(8)
O1 0.036(3) 0.027(3) 0.016(3) -0.003(3) -0.001(3) -0.001(3)
O2 0.035(3) 0.034(3) 0.019(3) -0.004(3) 0.004(3) -0.001(3)
O3 0.025(3) 0.035(3) 0.034(3) 0.004(3) 0.018(3) -0.008(2)
O4 0.020(3) 0.030(3) 0.032(3) -0.005(2) 0.006(2) 0.005(2)
O5 0.029(3) 0.014(3) 0.031(3) 0.003(2) 0.004(3) 0.0007(19)
C10 0.032(4) 0.024(4) 0.021(4) -0.006(3) 0.009(3) -0.005(3)
C11 0.038(5) 0.034(5) 0.049(6) 0.008(4) 0.014(4) -0.003(4)
C12 0.058(7) 0.029(5) 0.084(8) 0.005(5) 0.042(6) -0.003(4)
C13 0.043(6) 0.047(6) 0.053(7) -0.017(5) 0.028(5) -0.013(5)
C14 0.036(5) 0.061(6) 0.039(6) -0.019(5) 0.011(4) -0.014(4)
C15 0.036(5) 0.052(6) 0.030(5) -0.002(4) 0.007(4) -0.005(4)
C20 0.051(8) 0.035(6) 0.028(5) 0.013(4) 0.005(6) -0.007(5)
C21 0.055(6) 0.042(5) 0.027(5) -0.006(4) 0.003(5) 0.004(4)
C22 0.096(10) 0.058(8) 0.024(6) 0.013(5) 0.030(7) 0.026(7)
C23 0.126(11) 0.052(7) 0.067(8) 0.019(6) 0.075(8) 0.025(7)
C24 0.074(8) 0.048(7) 0.082(9) 0.021(6) 0.050(7) 0.009(5)
C25 0.051(6) 0.037(5) 0.046(6) 0.006(4) 0.035(5) 0.006(4)
C30 0.031(4) 0.033(5) 0.028(5) 0.003(4) -0.003(4) -0.003(4)
C31 0.058(6) 0.065(7) 0.035(6) 0.022(5) 0.015(5) 0.019(5)
C32 0.074(8) 0.075(8) 0.059(8) 0.047(6) 0.008(6) 0.015(6)
C33 0.077(8) 0.039(6) 0.041(6) 0.012(5) -0.009(5) 0.020(5)
C34 0.104(10) 0.063(8) 0.063(8) 0.003(6) 0.028(7) 0.038(7)
C35 0.091(8) 0.062(7) 0.031(5) 0.007(5) 0.022(6) 0.027(6)
C40 0.046(6) 0.021(4) 0.026(5) -0.001(4) 0.016(4) 0.002(4)
C41 0.050(8) 0.029(5) 0.043(7) 0.003(4) 0.026(6) -0.001(5)
C42 0.056(6) 0.046(6) 0.059(7) -0.005(5) 0.032(5) -0.010(5)
C43 0.107(11) 0.030(6) 0.047(8) 0.006(5) 0.047(8) -0.011(6)
C44 0.099(9) 0.039(6) 0.034(6) 0.009(4) 0.010(6) 0.001(6)
C45 0.057(6) 0.041(5) 0.032(5) 0.005(4) 0.004(4) -0.004(5)
C50 0.038(5) 0.025(5) 0.034(5) 0.006(3) 0.017(4) -0.002(3)
C51 0.038(5) 0.048(5) 0.052(6) -0.003(4) 0.020(5) -0.007(4)
C52 0.048(6) 0.045(6) 0.096(9) 0.005(6) 0.037(6) 0.008(5)
C53 0.037(6) 0.095(9) 0.092(11) 0.042(8) 0.022(7) 0.010(6)
C54 0.030(6) 0.117(10) 0.047(7) 0.013(7) 0.002(5) -0.021(6)
C55 0.038(6) 0.071(7) 0.035(6) -0.002(5) 0.008(4) -0.011(5)
C60 0.025(4) 0.030(4) 0.035(5) -0.008(4) 0.013(4) -0.006(3)
C61 0.045(5) 0.034(5) 0.046(6) -0.009(4) 0.021(4) -0.008(4)
C62 0.093(8) 0.034(6) 0.068(7) 0.004(5) 0.042(7) 0.016(5)
C63 0.098(9) 0.032(6) 0.070(8) -0.014(6) 0.030(7) 0.002(5)
C64 0.086(8) 0.074(8) 0.030(6) -0.027(5) 0.017(6) -0.005(6)
C65 0.065(6) 0.042(5) 0.025(5) -0.002(4) 0.017(5) 0.000(4)
C70 0.029(4) 0.023(4) 0.022(4) -0.003(3) 0.005(3) -0.011(3)
C71 0.029(5) 0.056(6) 0.026(5) 0.002(4) 0.007(4) 0.000(4)
C72 0.055(6) 0.044(5) 0.022(5) 0.002(4) 0.015(4) -0.015(4)
C73 0.073(7) 0.041(5) 0.018(5) -0.001(4) 0.005(5) -0.007(5)
C74 0.042(5) 0.056(7) 0.039(6) -0.001(5) 0.005(4) 0.002(5)
C75 0.036(5) 0.041(5) 0.034(5) 0.006(4) 0.009(4) -0.003(4)
C80 0.030(4) 0.031(5) 0.026(5) 0.002(3) 0.009(4) -0.003(3)
C81 0.034(5) 0.037(5) 0.028(5) 0.004(4) 0.011(4) -0.007(4)
C82 0.039(5) 0.060(7) 0.038(6) -0.001(5) -0.002(4) -0.001(5)
C83 0.042(5) 0.047(6) 0.037(5) -0.012(4) 0.008(4) -0.016(4)
C84 0.048(6) 0.038(6) 0.047(6) -0.004(4) 0.006(5) -0.001(4)
C85 0.042(5) 0.030(4) 0.039(5) 0.004(4) 0.001(4) -0.009(4)
C90 0.030(5) 0.041(5) 0.024(4) 0.005(4) 0.012(4) -0.002(4)
C91 0.044(6) 0.042(5) 0.053(6) -0.003(4) 0.019(5) -0.001(4)
C92 0.058(7) 0.033(5) 0.075(8) -0.006(5) 0.024(6) 0.001(5)
C93 0.059(7) 0.043(7) 0.080(8) 0.019(5) 0.031(5) 0.026(5)
C94 0.053(6) 0.049(7) 0.108(10) 0.026(6) 0.051(7) 0.015(5)
C95 0.035(5) 0.048(6) 0.058(7) 0.015(5) 0.019(5) 0.001(4)
C100 0.035(5) 0.031(5) 0.031(5) -0.005(4) 0.006(4) -0.011(4)
C101 0.034(5) 0.035(5) 0.040(5) -0.013(4) 0.011(4) -0.008(4)
C102 0.047(6) 0.035(6) 0.068(7) -0.002(4) 0.024(5) 0.005(4)
C103 0.051(6) 0.030(5) 0.085(8) 0.001(5) 0.012(6) -0.011(5)
C104 0.072(7) 0.042(6) 0.083(8) 0.011(5) 0.048(6) -0.002(5)
C105 0.055(6) 0.038(6) 0.061(7) -0.003(5) 0.025(5) 0.007(4)
C110 0.019(4) 0.028(4) 0.023(4) -0.002(3) 0.004(3) 0.002(3)
C111 0.037(5) 0.034(5) 0.028(4) -0.003(4) 0.009(4) -0.006(4)
C112 0.034(5) 0.048(6) 0.043(6) 0.017(4) 0.011(4) -0.001(4)
C113 0.053(6) 0.061(6) 0.022(5) 0.008(4) 0.017(4) 0.004(5)
C114 0.053(6) 0.057(6) 0.018(5) -0.007(4) 0.002(4) -0.010(5)
C115 0.037(5) 0.032(5) 0.033(5) -0.002(4) 0.017(4) -0.006(4)
C120 0.033(4) 0.035(5) 0.021(4) 0.002(3) 0.008(3) 0.002(3)
C121 0.041(5) 0.034(5) 0.043(6) -0.001(4) 0.006(4) 0.006(4)
C122 0.036(5) 0.045(6) 0.055(6) -0.032(5) 0.006(5) -0.013(4)
C123 0.021(4) 0.059(6) 0.039(5) -0.025(5) -0.001(4) -0.002(4)
C124 0.031(5) 0.039(6) 0.066(7) -0.019(5) 0.007(5) 0.006(4)
C125 0.038(5) 0.028(5) 0.044(6) -0.012(4) 0.005(4) 0.001(4)
C130 0.010(4) 0.026(5) 0.033(5) 0.002(3) 0.003(3) -0.006(3)
C131 0.042(5) 0.021(4) 0.027(5) 0.008(4) 0.009(4) 0.003(4)
C132 0.055(6) 0.036(5) 0.022(5) -0.001(4) 0.010(4) 0.001(4)
C133 0.044(5) 0.045(6) 0.025(5) -0.007(4) 0.016(4) 0.001(4)
C134 0.035(5) 0.019(4) 0.047(6) 0.002(4) 0.010(4) 0.000(3)
C135 0.035(5) 0.031(5) 0.024(4) 0.002(3) 0.006(4) 0.004(3)
C140 0.037(5) 0.011(4) 0.025(5) -0.003(4) 0.011(4) -0.007(3)
C141 0.045(5) 0.040(5) 0.029(5) 0.001(4) 0.011(4) -0.002(4)
C142 0.066(7) 0.039(5) 0.037(6) -0.003(4) 0.026(5) -0.016(5)
C143 0.060(7) 0.042(6) 0.059(7) -0.009(5) 0.034(5) -0.009(5)
C144 0.043(6) 0.056(7) 0.069(7) 0.011(5) 0.031(5) 0.017(5)
C145 0.041(5) 0.039(5) 0.050(6) 0.007(4) 0.020(5) 0.000(4)
C150 0.039(5) 0.024(4) 0.028(5) -0.002(3) 0.008(4) 0.003(3)
C151 0.034(5) 0.034(5) 0.045(6) -0.007(4) 0.003(4) 0.004(4)
C152 0.031(5) 0.056(7) 0.069(8) -0.022(5) 0.004(5) 0.004(4)
C153 0.039(7) 0.082(9) 0.061(8) -0.025(7) -0.023(6) 0.025(6)
C154 0.072(8) 0.084(8) 0.035(6) -0.010(5) -0.007(5) 0.024(6)
C155 0.049(6) 0.038(5) 0.038(6) -0.007(4) 0.003(5) 0.025(4)
C160 0.20(2) 0.089(14) 0.131(17) -0.045(12) 0.097(17) -0.035(13)
C161 0.097(11) 0.098(11) 0.076(10) -0.013(9) 0.039(9) 0.010(9)
C162 0.116(13) 0.092(11) 0.073(10) -0.025(8) 0.040(10) 0.017(10)
C163 0.129(15) 0.17(2) 0.100(15) -0.047(13) 0.020(13) 0.071(15)
C164 0.30(4) 0.074(15) 0.081(15) -0.019(11) 0.008(18) 0.072(17)
C165 0.37(4) 0.030(9) 0.099(17) -0.011(9) 0.09(2) 0.008(15)

loop_
_atom_type_symbol
_atom_type_description
_atom_type_scat_dispersion_real
_atom_type_scat_dispersion_imag
_atom_type_scat_source
C C 0.0033 0.0016 'International Tables Vol C Tables 4.2.6.8 and 6.1.1.4'
H H 0.0000 0.0000 'International Tables Vol C Tables 4.2.6.8 and 6.1.1.4'
O O 0.0106 0.0060 'International Tables Vol C Tables 4.2.6.8 and 6.1.1.4'
Si Si 0.0817 0.0704 'International Tables Vol C Tables 4.2.6.8 and 6.1.1.4'
Ta Ta -0.7052 6.5227 'International Tables Vol C Tables 4.2.6.8 and 6.1.1.4'

loop_
_geom_angle_atom_site_label_1
_geom_angle_atom_site_label_2
_geom_angle_atom_site_label_3
_geom_angle
_geom_angle_site_symmetry_1
_geom_angle_site_symmetry_3
_geom_angle_publ_flag
O4 Ta1 O3 118.2(3) . . ?
O4 Ta1 O5 119.1(2) . . ?
O3 Ta1 O5 122.7(2) . . ?
O4 Ta1 O2 90.9(3) . . ?
O3 Ta1 O2 90.3(3) . . ?
O5 Ta1 O2 89.1(2) . . ?
O4 Ta1 O1 91.0(3) . . ?
O3 Ta1 O1 88.6(3) . . ?
O5 Ta1 O1 90.3(2) . . ?
O2 Ta1 O1 178.1(4) . . ?
O1 Si1 C20 110.6(5) . . ?
O1 Si1 C10 110.1(3) . . ?
C20 Si1 C10 109.1(4) . . ?
O1 Si1 C30 112.1(4) . . ?
C20 Si1 C30 107.6(4) . . ?
C10 Si1 C30 107.2(4) . . ?
O2 Si2 C50 109.0(4) . . ?
O2 Si2 C40 109.6(4) . . ?
C50 Si2 C40 107.1(4) . . ?
O2 Si2 C60 108.3(3) . . ?
C50 Si2 C60 113.4(3) . . ?
C40 Si2 C60 109.3(4) . . ?
O3 Si3 C80 112.7(3) . . ?
O3 Si3 C90 107.2(3) . . ?
C80 Si3 C90 110.8(4) . . ?
O3 Si3 C70 107.7(3) . . ?
C80 Si3 C70 106.3(3) . . ?
C90 Si3 C70 112.1(4) . . ?
O4 Si4 C110 110.7(3) . . ?
O4 Si4 C120 106.5(3) . . ?
C110 Si4 C120 109.7(3) . . ?
O4 Si4 C100 107.9(3) . . ?
C110 Si4 C100 110.9(4) . . ?
C120 Si4 C100 111.0(4) . . ?
O5 Si5 C150 112.8(3) . . ?
O5 Si5 C130 107.3(3) . . ?
C150 Si5 C130 107.4(3) . . ?
O5 Si5 C140 108.2(3) . . ?
C150 Si5 C140 109.1(4) . . ?
C130 Si5 C140 112.1(4) . . ?
Si1 O1 Ta1 176.1(5) . . ?
Si2 O2 Ta1 177.7(5) . . ?
Si3 O3 Ta1 164.7(4) . . ?
Si4 O4 Ta1 166.7(4) . . ?
Si5 O5 Ta1 168.5(4) . . ?
C11 C10 C15 117.4(7) . . ?
C11 C10 Si1 121.5(6) . . ?
C15 C10 Si1 121.0(6) . . ?
C12 C11 C10 121.1(9) . . ?
C13 C12 C11 121.6(9) . . ?
C12 C13 C14 118.9(9) . . ?
C13 C14 C15 120.4(9) . . ?
C14 C15 C10 120.6(8) . . ?
C25 C20 C21 116.3(11) . . ?
C25 C20 Si1 122.3(8) . . ?
C21 C20 Si1 121.4(9) . . ?
C22 C21 C20 121.9(11) . . ?
C23 C22 C21 119.4(12) . . ?
C22 C23 C24 121.4(10) . . ?
C25 C24 C23 117.4(11) . . ?
C20 C25 C24 123.4(11) . . ?
C35 C30 C31 118.0(8) . . ?
C35 C30 Si1 121.7(7) . . ?
C31 C30 Si1 119.8(7) . . ?
C30 C31 C32 122.0(10) . . ?
C33 C32 C31 119.1(10) . . ?
C34 C33 C32 119.8(9) . . ?
C33 C34 C35 120.0(10) . . ?
C30 C35 C34 121.1(10) . . ?
C41 C40 C45 118.0(9) . . ?
C41 C40 Si2 120.3(8) . . ?
C45 C40 Si2 121.7(7) . . ?
C40 C41 C42 121.1(11) . . ?
C43 C42 C41 119.2(10) . . ?
C42 C43 C44 122.1(10) . . ?
C43 C44 C45 118.0(10) . . ?
C44 C45 C40 121.6(9) . . ?
C55 C50 C51 117.6(8) . . ?
C55 C50 Si2 122.0(7) . . ?
C51 C50 Si2 120.3(6) . . ?
C52 C51 C50 121.7(9) . . ?
C53 C52 C51 118.5(11) . . ?
C54 C53 C52 120.6(10) . . ?
C53 C54 C55 120.9(10) . . ?
C54 C55 C50 120.4(10) . . ?
C61 C60 C65 117.5(7) . . ?
C61 C60 Si2 121.8(6) . . ?
C65 C60 Si2 120.5(6) . . ?
C62 C61 C60 121.9(9) . . ?
C63 C62 C61 119.5(10) . . ?
C62 C63 C64 120.0(10) . . ?
C63 C64 C65 121.4(9) . . ?
C64 C65 C60 119.6(9) . . ?
C75 C70 C71 117.3(7) . . ?
C75 C70 Si3 123.0(6) . . ?
C71 C70 Si3 119.4(6) . . ?
C72 C71 C70 121.5(8) . . ?
C73 C72 C71 120.5(8) . . ?
C74 C73 C72 119.6(8) . . ?
C73 C74 C75 120.0(9) . . ?
C70 C75 C74 121.0(7) . . ?
C81 C80 C85 117.6(7) . . ?
C81 C80 Si3 122.5(6) . . ?
C85 C80 Si3 119.9(6) . . ?
C80 C81 C82 120.3(8) . . ?
C83 C82 C81 121.9(8) . . ?
C82 C83 C84 118.5(8) . . ?
C85 C84 C83 119.0(8) . . ?
C84 C85 C80 122.7(8) . . ?
C95 C90 C91 116.5(8) . . ?
C95 C90 Si3 123.0(7) . . ?
C91 C90 Si3 120.5(6) . . ?
C90 C91 C92 123.0(9) . . ?
C93 C92 C91 118.4(9) . . ?
C94 C93 C92 119.3(9) . . ?
C93 C94 C95 121.6(9) . . ?
C94 C95 C90 121.1(9) . . ?
C105 C100 C101 116.2(8) . . ?
C105 C100 Si4 121.3(7) . . ?
C101 C100 Si4 122.6(6) . . ?
C100 C101 C102 123.1(8) . . ?
C103 C102 C101 118.7(9) . . ?
C102 C103 C104 120.1(9) . . ?
C103 C104 C105 119.5(9) . . ?
C100 C105 C104 122.5(9) . . ?
C111 C110 C115 117.6(7) . . ?
C111 C110 Si4 120.9(6) . . ?
C115 C110 Si4 121.5(6) . . ?
C112 C111 C110 121.9(8) . . ?
C111 C112 C113 119.3(8) . . ?
C114 C113 C112 119.5(8) . . ?
C113 C114 C115 121.6(8) . . ?
C114 C115 C110 120.1(8) . . ?
C125 C120 C121 116.2(7) . . ?
C125 C120 Si4 121.5(6) . . ?
C121 C120 Si4 122.3(6) . . ?
C122 C121 C120 122.8(8) . . ?
C123 C122 C121 118.9(8) . . ?
C122 C123 C124 121.3(8) . . ?
C123 C124 C125 119.6(8) . . ?
C124 C125 C120 121.3(8) . . ?
C135 C130 C131 118.3(8) . . ?
C135 C130 Si5 121.6(6) . . ?
C131 C130 Si5 120.0(6) . . ?
C130 C131 C132 120.1(8) . . ?
C133 C132 C131 120.7(8) . . ?
C132 C133 C134 119.8(8) . . ?
C135 C134 C133 120.6(8) . . ?
C134 C135 C130 120.4(8) . . ?
C141 C140 C145 117.1(8) . . ?
C141 C140 Si5 122.8(7) . . ?
C145 C140 Si5 120.1(6) . . ?
C142 C141 C140 122.4(9) . . ?
C143 C142 C141 119.3(9) . . ?
C142 C143 C144 120.2(9) . . ?
C145 C144 C143 120.1(9) . . ?
C144 C145 C140 120.8(8) . . ?
C155 C150 C151 118.5(8) . . ?
C155 C150 Si5 122.2(6) . . ?
C151 C150 Si5 119.2(6) . . ?
C152 C151 C150 121.3(9) . . ?
C153 C152 C151 118.9(10) . . ?
C152 C153 C154 121.0(9) . . ?
C153 C154 C155 119.4(10) . . ?
C150 C155 C154 120.8(9) . . ?

loop_
_geom_bond_atom_site_label_1
_geom_bond_atom_site_label_2
_geom_bond_distance
_geom_bond_site_symmetry_2
_geom_bond_publ_flag
Ta1 O4 1.884(5) . ?
Ta1 O3 1.886(5) . ?
Ta1 O5 1.889(5) . ?
Ta1 O2 1.914(7) . ?
Ta1 O1 1.949(6) . ?
Si1 O1 1.625(7) . ?
Si1 C20 1.862(14) . ?
Si1 C10 1.867(8) . ?
Si1 C30 1.890(8) . ?
Si2 O2 1.635(7) . ?
Si2 C50 1.858(8) . ?
Si2 C40 1.864(9) . ?
Si2 C60 1.866(8) . ?
Si3 O3 1.643(5) . ?
Si3 C80 1.859(8) . ?
Si3 C90 1.864(8) . ?
Si3 C70 1.871(8) . ?
Si4 O4 1.634(6) . ?
Si4 C110 1.854(8) . ?
Si4 C120 1.854(8) . ?
Si4 C100 1.856(8) . ?
Si5 O5 1.645(5) . ?
Si5 C150 1.873(8) . ?
Si5 C130 1.874(8) . ?
Si5 C140 1.876(9) . ?
C10 C11 1.388(11) . ?
C10 C15 1.406(10) . ?
C11 C12 1.375(12) . ?
C12 C13 1.372(14) . ?
C13 C14 1.374(14) . ?
C14 C15 1.397(11) . ?
C20 C25 1.377(14) . ?
C20 C21 1.408(13) . ?
C21 C22 1.380(14) . ?
C22 C23 1.355(17) . ?
C23 C24 1.405(16) . ?
C24 C25 1.386(13) . ?
C30 C35 1.336(12) . ?
C30 C31 1.378(11) . ?
C31 C32 1.379(13) . ?
C32 C33 1.362(15) . ?
C33 C34 1.359(15) . ?
C34 C35 1.403(14) . ?
C40 C41 1.375(13) . ?
C40 C45 1.397(12) . ?
C41 C42 1.417(14) . ?
C42 C43 1.343(16) . ?
C43 C44 1.393(16) . ?
C44 C45 1.396(13) . ?
C50 C55 1.398(12) . ?
C50 C51 1.405(12) . ?
C51 C52 1.396(13) . ?
C52 C53 1.389(17) . ?
C53 C54 1.366(17) . ?
C54 C55 1.390(14) . ?
C60 C61 1.390(12) . ?
C60 C65 1.410(11) . ?
C61 C62 1.389(12) . ?
C62 C63 1.366(14) . ?
C63 C64 1.373(15) . ?
C64 C65 1.381(13) . ?
C70 C75 1.384(11) . ?
C70 C71 1.390(10) . ?
C71 C72 1.374(11) . ?
C72 C73 1.369(13) . ?
C73 C74 1.367(13) . ?
C74 C75 1.396(12) . ?
C80 C81 1.385(11) . ?
C80 C85 1.385(11) . ?
C81 C82 1.395(12) . ?
C82 C83 1.370(13) . ?
C83 C84 1.404(12) . ?
C84 C85 1.385(12) . ?
C90 C95 1.380(11) . ?
C90 C91 1.389(12) . ?
C91 C92 1.394(13) . ?
C92 C93 1.377(13) . ?
C93 C94 1.369(13) . ?
C94 C95 1.375(13) . ?
C100 C105 1.379(12) . ?
C100 C101 1.385(11) . ?
C101 C102 1.389(11) . ?
C102 C103 1.377(14) . ?
C103 C104 1.378(14) . ?
C104 C105 1.388(13) . ?
C110 C111 1.391(10) . ?
C110 C115 1.423(10) . ?
C111 C112 1.371(11) . ?
C112 C113 1.420(13) . ?
C113 C114 1.355(12) . ?
C114 C115 1.378(11) . ?
C120 C125 1.391(11) . ?
C120 C121 1.400(11) . ?
C121 C122 1.375(12) . ?
C122 C123 1.354(12) . ?
C123 C124 1.369(12) . ?
C124 C125 1.388(11) . ?
C130 C135 1.395(11) . ?
C130 C131 1.398(11) . ?
C131 C132 1.403(11) . ?
C132 C133 1.353(12) . ?
C133 C134 1.387(11) . ?
C134 C135 1.383(11) . ?
C140 C141 1.383(11) . ?
C140 C145 1.397(12) . ?
C141 C142 1.379(12) . ?
C142 C143 1.357(13) . ?
C143 C144 1.389(13) . ?
C144 C145 1.371(12) . ?
C150 C155 1.367(11) . ?
C150 C151 1.399(11) . ?
C151 C152 1.376(12) . ?
C152 C153 1.370(15) . ?
C153 C154 1.377(15) . ?
C154 C155 1.390(12) . ?
C160 C161 1.33(2) . ?
C160 C165 1.42(3) . ?
C161 C162 1.302(18) . ?
C162 C163 1.35(2) . ?
C163 C164 1.32(3) . ?
C164 C165 1.39(3) . ?

loop_
_geom_torsion_atom_site_label_1
_geom_torsion_atom_site_label_2
_geom_torsion_atom_site_label_3
_geom_torsion_atom_site_label_4
_geom_torsion
_geom_torsion_site_symmetry_1
_geom_torsion_site_symmetry_2
_geom_torsion_site_symmetry_3
_geom_torsion_site_symmetry_4
_geom_torsion_publ_flag
C80 Si3 O3 Ta1 98.1(14) . . . . ?
C90 Si3 O3 Ta1 -24.1(15) . . . . ?
C70 Si3 O3 Ta1 -145.0(14) . . . . ?
O4 Ta1 O3 Si3 -158.8(13) . . . . ?
O5 Ta1 O3 Si3 21.4(15) . . . . ?
O2 Ta1 O3 Si3 -67.7(14) . . . . ?
O1 Ta1 O3 Si3 110.8(14) . . . . ?
C110 Si4 O4 Ta1 96.3(16) . . . . ?
C120 Si4 O4 Ta1 -144.6(15) . . . . ?
C100 Si4 O4 Ta1 -25.3(17) . . . . ?
O3 Ta1 O4 Si4 30.2(17) . . . . ?
O5 Ta1 O4 Si4 -150.1(15) . . . . ?
O2 Ta1 O4 Si4 -60.6(16) . . . . ?
O1 Ta1 O4 Si4 119.1(16) . . . . ?
C150 Si5 O5 Ta1 105.3(16) . . . . ?
C130 Si5 O5 Ta1 -136.6(15) . . . . ?
C140 Si5 O5 Ta1 -15.5(17) . . . . ?
O4 Ta1 O5 Si5 20.4(17) . . . . ?
O3 Ta1 O5 Si5 -159.9(15) . . . . ?
O2 Ta1 O5 Si5 -70.1(16) . . . . ?
O1 Ta1 O5 Si5 111.6(16) . . . . ?
O1 Si1 C10 C11 33.6(8) . . . . ?
C20 Si1 C10 C11 -88.0(8) . . . . ?
C30 Si1 C10 C11 155.8(7) . . . . ?
O1 Si1 C10 C15 -150.7(6) . . . . ?
C20 Si1 C10 C15 87.7(7) . . . . ?
C30 Si1 C10 C15 -28.5(7) . . . . ?
C15 C10 C11 C12 1.6(13) . . . . ?
Si1 C10 C11 C12 177.4(6) . . . . ?
C10 C11 C12 C13 -2.2(15) . . . . ?
C11 C12 C13 C14 1.9(15) . . . . ?
C12 C13 C14 C15 -1.1(14) . . . . ?
C13 C14 C15 C10 0.6(13) . . . . ?
C11 C10 C15 C14 -0.9(12) . . . . ?
Si1 C10 C15 C14 -176.7(7) . . . . ?
O1 Si1 C20 C25 37.6(9) . . . . ?
C10 Si1 C20 C25 159.0(8) . . . . ?
C30 Si1 C20 C25 -85.1(9) . . . . ?
O1 Si1 C20 C21 -142.8(8) . . . . ?
C10 Si1 C20 C21 -21.5(9) . . . . ?
C30 Si1 C20 C21 94.5(8) . . . . ?
C25 C20 C21 C22 3.5(14) . . . . ?
Si1 C20 C21 C22 -176.1(8) . . . . ?
C20 C21 C22 C23 -5.1(16) . . . . ?
C21 C22 C23 C24 3.4(17) . . . . ?
C22 C23 C24 C25 -0.4(16) . . . . ?
C21 C20 C25 C24 -0.4(15) . . . . ?
Si1 C20 C25 C24 179.2(8) . . . . ?
C23 C24 C25 C20 -1.1(15) . . . . ?
O1 Si1 C30 C35 50.1(9) . . . . ?
C20 Si1 C30 C35 172.0(8) . . . . ?
C10 Si1 C30 C35 -70.8(9) . . . . ?
O1 Si1 C30 C31 -138.1(7) . . . . ?
C20 Si1 C30 C31 -16.3(9) . . . . ?
C10 Si1 C30 C31 101.0(8) . . . . ?
C35 C30 C31 C32 -2.0(16) . . . . ?
Si1 C30 C31 C32 -174.0(9) . . . . ?
C30 C31 C32 C33 0.7(18) . . . . ?
C31 C32 C33 C34 0.6(19) . . . . ?
C32 C33 C34 C35 -0.7(19) . . . . ?
C31 C30 C35 C34 1.8(16) . . . . ?
Si1 C30 C35 C34 173.8(9) . . . . ?
C33 C34 C35 C30 -0.5(19) . . . . ?
O2 Si2 C40 C41 28.4(9) . . . . ?
C50 Si2 C40 C41 146.5(8) . . . . ?
C60 Si2 C40 C41 -90.2(8) . . . . ?
O2 Si2 C40 C45 -149.8(7) . . . . ?
C50 Si2 C40 C45 -31.7(8) . . . . ?
C60 Si2 C40 C45 91.5(8) . . . . ?
C45 C40 C41 C42 -1.5(15) . . . . ?
Si2 C40 C41 C42 -179.8(7) . . . . ?
C40 C41 C42 C43 1.1(16) . . . . ?
C41 C42 C43 C44 -0.5(16) . . . . ?
C42 C43 C44 C45 0.3(17) . . . . ?
C43 C44 C45 C40 -0.7(15) . . . . ?
C41 C40 C45 C44 1.2(15) . . . . ?
Si2 C40 C45 C44 179.5(7) . . . . ?
O2 Si2 C50 C55 -157.1(7) . . . . ?
C40 Si2 C50 C55 84.4(8) . . . . ?
C60 Si2 C50 C55 -36.3(8) . . . . ?
O2 Si2 C50 C51 27.2(8) . . . . ?
C40 Si2 C50 C51 -91.3(7) . . . . ?
C60 Si2 C50 C51 148.0(7) . . . . ?
C55 C50 C51 C52 0.2(13) . . . . ?
Si2 C50 C51 C52 176.1(7) . . . . ?
C50 C51 C52 C53 -4.9(15) . . . . ?
C51 C52 C53 C54 6.2(17) . . . . ?
C52 C53 C54 C55 -2.9(18) . . . . ?
C53 C54 C55 C50 -2.0(16) . . . . ?
C51 C50 C55 C54 3.2(13) . . . . ?
Si2 C50 C55 C54 -172.6(7) . . . . ?
O2 Si2 C60 C61 30.9(7) . . . . ?
C50 Si2 C60 C61 -90.2(7) . . . . ?
C40 Si2 C60 C61 150.4(7) . . . . ?
O2 Si2 C60 C65 -144.2(7) . . . . ?
C50 Si2 C60 C65 94.6(7) . . . . ?
C40 Si2 C60 C65 -24.8(8) . . . . ?
C65 C60 C61 C62 -1.1(12) . . . . ?
Si2 C60 C61 C62 -176.4(7) . . . . ?
C60 C61 C62 C63 1.3(15) . . . . ?
C61 C62 C63 C64 -1.5(17) . . . . ?
C62 C63 C64 C65 1.5(18) . . . . ?
C63 C64 C65 C60 -1.2(16) . . . . ?
C61 C60 C65 C64 1.0(13) . . . . ?
Si2 C60 C65 C64 176.4(7) . . . . ?
O3 Si3 C70 C75 -13.0(8) . . . . ?
C80 Si3 C70 C75 108.0(7) . . . . ?
C90 Si3 C70 C75 -130.7(7) . . . . ?
O3 Si3 C70 C71 173.9(6) . . . . ?
C80 Si3 C70 C71 -65.1(7) . . . . ?
C90 Si3 C70 C71 56.1(7) . . . . ?
C75 C70 C71 C72 -1.8(12) . . . . ?
Si3 C70 C71 C72 171.8(7) . . . . ?
C70 C71 C72 C73 -0.2(13) . . . . ?
C71 C72 C73 C74 0.8(14) . . . . ?
C72 C73 C74 C75 0.5(14) . . . . ?
C71 C70 C75 C74 3.1(12) . . . . ?
Si3 C70 C75 C74 -170.2(7) . . . . ?
C73 C74 C75 C70 -2.5(14) . . . . ?
O3 Si3 C80 C81 -87.4(7) . . . . ?
C90 Si3 C80 C81 32.8(8) . . . . ?
C70 Si3 C80 C81 154.9(6) . . . . ?
O3 Si3 C80 C85 92.0(7) . . . . ?
C90 Si3 C80 C85 -147.8(7) . . . . ?
C70 Si3 C80 C85 -25.8(8) . . . . ?
C85 C80 C81 C82 -1.2(12) . . . . ?
Si3 C80 C81 C82 178.2(6) . . . . ?
C80 C81 C82 C83 0.1(14) . . . . ?
C81 C82 C83 C84 0.2(14) . . . . ?
C82 C83 C84 C85 0.6(14) . . . . ?
C83 C84 C85 C80 -1.8(14) . . . . ?
C81 C80 C85 C84 2.1(13) . . . . ?
Si3 C80 C85 C84 -177.3(7) . . . . ?
O3 Si3 C90 C95 165.6(7) . . . . ?
C80 Si3 C90 C95 42.2(8) . . . . ?
C70 Si3 C90 C95 -76.3(8) . . . . ?
O3 Si3 C90 C91 -16.2(8) . . . . ?
C80 Si3 C90 C91 -139.5(7) . . . . ?
C70 Si3 C90 C91 101.9(7) . . . . ?
C95 C90 C91 C92 0.8(13) . . . . ?
Si3 C90 C91 C92 -177.5(8) . . . . ?
C90 C91 C92 C93 1.3(15) . . . . ?
C91 C92 C93 C94 -1.0(16) . . . . ?
C92 C93 C94 C95 -1.4(17) . . . . ?
C93 C94 C95 C90 3.7(17) . . . . ?
C91 C90 C95 C94 -3.3(13) . . . . ?
Si3 C90 C95 C94 175.0(8) . . . . ?
O4 Si4 C100 C105 -25.3(8) . . . . ?
C110 Si4 C100 C105 -146.8(7) . . . . ?
C120 Si4 C100 C105 91.0(8) . . . . ?
O4 Si4 C100 C101 156.5(7) . . . . ?
C110 Si4 C100 C101 35.0(8) . . . . ?
C120 Si4 C100 C101 -87.1(8) . . . . ?
C105 C100 C101 C102 0.6(13) . . . . ?
Si4 C100 C101 C102 178.9(7) . . . . ?
C100 C101 C102 C103 1.1(15) . . . . ?
C101 C102 C103 C104 -2.4(15) . . . . ?
C102 C103 C104 C105 1.9(16) . . . . ?
C101 C100 C105 C104 -1.2(14) . . . . ?
Si4 C100 C105 C104 -179.5(8) . . . . ?
C103 C104 C105 C100 -0.1(16) . . . . ?
O4 Si4 C110 C111 88.0(6) . . . . ?
C120 Si4 C110 C111 -29.2(7) . . . . ?
C100 Si4 C110 C111 -152.2(6) . . . . ?
O4 Si4 C110 C115 -90.1(6) . . . . ?
C120 Si4 C110 C115 152.6(6) . . . . ?
C100 Si4 C110 C115 29.6(7) . . . . ?
C115 C110 C111 C112 -1.1(11) . . . . ?
Si4 C110 C111 C112 -179.3(6) . . . . ?
C110 C111 C112 C113 -0.3(12) . . . . ?
C111 C112 C113 C114 0.9(13) . . . . ?
C112 C113 C114 C115 0.0(14) . . . . ?
C113 C114 C115 C110 -1.4(13) . . . . ?
C111 C110 C115 C114 2.0(11) . . . . ?
Si4 C110 C115 C114 -179.8(6) . . . . ?
O4 Si4 C120 C125 149.1(7) . . . . ?
C110 Si4 C120 C125 -91.0(7) . . . . ?
C100 Si4 C120 C125 31.9(8) . . . . ?
O4 Si4 C120 C121 -32.9(8) . . . . ?
C110 Si4 C120 C121 87.0(7) . . . . ?
C100 Si4 C120 C121 -150.1(7) . . . . ?
C125 C120 C121 C122 -0.8(13) . . . . ?
Si4 C120 C121 C122 -178.8(8) . . . . ?
C120 C121 C122 C123 1.1(15) . . . . ?
C121 C122 C123 C124 -0.8(16) . . . . ?
C122 C123 C124 C125 0.2(15) . . . . ?
C123 C124 C125 C120 0.2(15) . . . . ?
C121 C120 C125 C124 0.1(13) . . . . ?
Si4 C120 C125 C124 178.2(7) . . . . ?
O5 Si5 C130 C135 171.1(6) . . . . ?
C150 Si5 C130 C135 -67.4(7) . . . . ?
C140 Si5 C130 C135 52.4(7) . . . . ?
O5 Si5 C130 C131 -13.0(7) . . . . ?
C150 Si5 C130 C131 108.6(7) . . . . ?
C140 Si5 C130 C131 -131.6(7) . . . . ?
C135 C130 C131 C132 0.7(12) . . . . ?
Si5 C130 C131 C132 -175.4(6) . . . . ?
C130 C131 C132 C133 -2.1(13) . . . . ?
C131 C132 C133 C134 1.9(13) . . . . ?
C132 C133 C134 C135 -0.3(13) . . . . ?
C133 C134 C135 C130 -1.2(12) . . . . ?
C131 C130 C135 C134 0.9(11) . . . . ?
Si5 C130 C135 C134 177.0(6) . . . . ?
O5 Si5 C140 C141 155.0(7) . . . . ?
C150 Si5 C140 C141 31.9(8) . . . . ?
C130 Si5 C140 C141 -86.9(7) . . . . ?
O5 Si5 C140 C145 -24.8(8) . . . . ?
C150 Si5 C140 C145 -147.9(7) . . . . ?
C130 Si5 C140 C145 93.3(8) . . . . ?
C145 C140 C141 C142 -0.8(13) . . . . ?
Si5 C140 C141 C142 179.4(7) . . . . ?
C140 C141 C142 C143 -0.5(14) . . . . ?
C141 C142 C143 C144 2.4(14) . . . . ?
C142 C143 C144 C145 -3.1(15) . . . . ?
C143 C144 C145 C140 1.7(15) . . . . ?
C141 C140 C145 C144 0.2(13) . . . . ?
Si5 C140 C145 C144 180.0(7) . . . . ?
O5 Si5 C150 C155 -84.6(7) . . . . ?
C130 Si5 C150 C155 157.4(7) . . . . ?
C140 Si5 C150 C155 35.7(8) . . . . ?
O5 Si5 C150 C151 100.7(7) . . . . ?
C130 Si5 C150 C151 -17.3(7) . . . . ?
C140 Si5 C150 C151 -139.0(6) . . . . ?
C155 C150 C151 C152 -0.4(13) . . . . ?
Si5 C150 C151 C152 174.5(7) . . . . ?
C150 C151 C152 C153 -0.3(15) . . . . ?
C151 C152 C153 C154 1.1(18) . . . . ?
C152 C153 C154 C155 -1.2(19) . . . . ?
C151 C150 C155 C154 0.3(14) . . . . ?
Si5 C150 C155 C154 -174.4(8) . . . . ?
C153 C154 C155 C150 0.5(17) . . . . ?

loop_
_cod_related_entry_id
_cod_related_entry_database
_cod_related_entry_code
1 ChemSpider 30660773
